data_7001073
loop_
_publ_author_name
'Adams, Christopher J.'
'Connelly, Neil G.'
'Onganusorn, Sriwipha'

_publ_section_title
;
 The effect of redox-active cyanomanganese(I) ligands on intramolecular
 electron transfer to, and alkyne alignment in,
 M(CO)(RC&#xE002;CR)Tp&#x2032; (M = Mo or W) units
;
_journal_issue 16
_journal_name_full 'Dalton Transactions'
_journal_page_first 3062
_journal_page_last 3073
_journal_paper_doi 10.1039/b816420g
_journal_year 2009
_chemical_formula_sum 'C31 H32 B N7 O W'
_chemical_formula_weight 713.30
_chemical_name_systematic
;
?
;
_space_group_IT_number 14
_symmetry_cell_setting monoclinic
_symmetry_space_group_name_Hall '-P 2ybc'
_symmetry_space_group_name_H-M 'P 1 21/c 1'
_atom_sites_solution_hydrogens geom
_atom_sites_solution_primary direct
_atom_sites_solution_secondary difmap
_audit_creation_method SHELXL-97
_cell_angle_alpha 90.00
_cell_angle_beta 108.157(8)
_cell_angle_gamma 90.00
_cell_formula_units_Z 4
_cell_length_a 17.173(2)
_cell_length_b 9.4865(16)
_cell_length_c 18.3138(18)
_cell_measurement_temperature 100(2)
_cell_volume 2835.0(7)
_computing_cell_refinement 'Bruker SMART'
_computing_data_collection 'Bruker SMART'
_computing_data_reduction 'Bruker SAINT'
_computing_molecular_graphics 'Bruker SHELXTL'
_computing_publication_material 'Bruker SHELXTL'
_computing_structure_refinement 'SHELXL-97 (Sheldrick, 1997)'
_computing_structure_solution 'SHELXS-97 (Sheldrick, 1990)'
_diffrn_ambient_temperature 100(2)
_diffrn_measured_fraction_theta_full 0.979
_diffrn_measured_fraction_theta_max 0.979
_diffrn_measurement_device_type 'CCD area detector'
_diffrn_measurement_method 'phi and omega scans'
_diffrn_radiation_monochromator graphite
_diffrn_radiation_source 'fine-focus sealed tube'
_diffrn_radiation_type MoK\a
_diffrn_radiation_wavelength 0.71073
_diffrn_reflns_av_R_equivalents 0.0382
_diffrn_reflns_av_sigmaI/netI 0.0522
_diffrn_reflns_limit_h_max 20
_diffrn_reflns_limit_h_min -22
_diffrn_reflns_limit_k_max 12
_diffrn_reflns_limit_k_min -12
_diffrn_reflns_limit_l_max 18
_diffrn_reflns_limit_l_min -23
_diffrn_reflns_number 17821
_diffrn_reflns_theta_full 27.48
_diffrn_reflns_theta_max 27.48
_diffrn_reflns_theta_min 2.28
_diffrn_standards_decay_% 0
_exptl_absorpt_coefficient_mu 4.113
_exptl_absorpt_correction_T_max 0.939
_exptl_absorpt_correction_T_min 0.545
_exptl_absorpt_correction_type psi-scan
_exptl_absorpt_process_details XPREP
_exptl_crystal_colour Green
_exptl_crystal_density_diffrn 1.671
_exptl_crystal_density_meas ?
_exptl_crystal_density_method .
_exptl_crystal_description Plate
_exptl_crystal_F_000 1416
_exptl_crystal_size_max 0.25
_exptl_crystal_size_mid 0.25
_exptl_crystal_size_min 0.02
_refine_diff_density_max 1.223
_refine_diff_density_min -1.623
_refine_diff_density_rms 0.114
_refine_ls_extinction_method none
_refine_ls_goodness_of_fit_ref 0.911
_refine_ls_hydrogen_treatment constr
_refine_ls_matrix_type full
_refine_ls_number_parameters 376
_refine_ls_number_reflns 6374
_refine_ls_number_restraints 0
_refine_ls_restrained_S_all 0.911
_refine_ls_R_factor_all 0.0327
_refine_ls_R_factor_gt 0.0254
_refine_ls_shift/su_max 0.002
_refine_ls_shift/su_mean 0.000
_refine_ls_structure_factor_coef Fsqd
_refine_ls_weighting_details 'calc w=1/[\s^2^(Fo^2^)+(0.0150P)^2^+0.0000P] where P=(Fo^2^+2Fc^2^)/3'
_refine_ls_weighting_scheme calc
_refine_ls_wR_factor_gt 0.0479
_refine_ls_wR_factor_ref 0.0492
_reflns_number_gt 5299
_reflns_number_total 6374
_reflns_threshold_expression >2sigma(I)
_cod_data_source_file b816420g.txt
_cod_data_source_block 6
_cod_depositor_comments
;
The following automatic conversions were performed:
'_symmetry_cell_setting' value 'Monoclinic' changed to 'monoclinic'
according to '/home/saulius/struct/CIF-dictionaries/cif_core.dic'
dictionary named 'cif_core.dic' version 2.4.1 from 2010-06-29.

Automatic conversion script
Id: cif_fix_enum 1527 2010-12-29 10:47:43Z saulius 
;
_cod_original_cell_volume 2834.9(6)
_cod_original_sg_symbol_H-M P2(1)/c
_cod_database_code 7001073

loop_
_symmetry_equiv_pos_as_xyz
'x, y, z'
'-x, y+1/2, -z+1/2'
'-x, -y, -z'
'x, -y-1/2, z-1/2'

loop_
_atom_site_label
_atom_site_type_symbol
_atom_site_fract_x
_atom_site_fract_y
_atom_site_fract_z
_atom_site_U_iso_or_equiv
_atom_site_adp_type
_atom_site_occupancy
_atom_site_symmetry_multiplicity
_atom_site_calc_flag
_atom_site_refinement_flags
_atom_site_disorder_assembly
_atom_site_disorder_group
W1 W 0.228302(8) 0.560508(13) 0.262124(7) 0.01139(4) Uani 1 1 d . . .
N1 N 0.16175(15) 0.3578(3) 0.36481(15) 0.0119(6) Uani 1 1 d . . .
N2 N 0.17885(15) 0.3671(3) 0.29597(15) 0.0129(6) Uani 1 1 d . . .
C1 C 0.11808(19) 0.1797(3) 0.44479(18) 0.0159(7) Uani 1 1 d . . .
H1A H 0.0762 0.2430 0.4524 0.024 Uiso 1 1 calc R . .
H1B H 0.1669 0.1828 0.4902 0.024 Uiso 1 1 calc R . .
H1C H 0.0967 0.0832 0.4371 0.024 Uiso 1 1 calc R . .
C2 C 0.14020(19) 0.2255(3) 0.37580(18) 0.0136(7) Uani 1 1 d . . .
C3 C 0.14236(19) 0.1464(3) 0.31325(18) 0.0157(7) Uani 1 1 d . . .
H3A H 0.1301 0.0489 0.3050 0.019 Uiso 1 1 calc R . .
C4 C 0.16607(18) 0.2379(3) 0.26462(18) 0.0134(7) Uani 1 1 d . . .
C5 C 0.1783(2) 0.2045(3) 0.18889(18) 0.0185(8) Uani 1 1 d . . .
H5A H 0.1556 0.2809 0.1524 0.028 Uiso 1 1 calc R . .
H5B H 0.1503 0.1160 0.1689 0.028 Uiso 1 1 calc R . .
H5C H 0.2370 0.1949 0.1959 0.028 Uiso 1 1 calc R . .
N3 N 0.12432(16) 0.6112(3) 0.37386(16) 0.0148(6) Uani 1 1 d . . .
N4 N 0.13153(16) 0.6534(3) 0.30415(15) 0.0148(6) Uani 1 1 d . . .
C6 C 0.0456(2) 0.6758(4) 0.4631(2) 0.0248(8) Uani 1 1 d . . .
H6A H 0.0952 0.6625 0.5070 0.037 Uiso 1 1 calc R . .
H6B H 0.0101 0.5931 0.4579 0.037 Uiso 1 1 calc R . .
H6C H 0.0164 0.7599 0.4715 0.037 Uiso 1 1 calc R . .
C7 C 0.06869(19) 0.6938(3) 0.3915(2) 0.0174(7) Uani 1 1 d . . .
C8 C 0.03888(19) 0.7883(3) 0.3328(2) 0.0184(8) Uani 1 1 d . . .
H8A H -0.0010 0.8593 0.3298 0.022 Uiso 1 1 calc R . .
C9 C 0.07804(19) 0.7604(3) 0.2786(2) 0.0153(7) Uani 1 1 d . . .
C10 C 0.0642(2) 0.8336(3) 0.20342(19) 0.0197(8) Uani 1 1 d . . .
H10A H 0.1169 0.8648 0.1988 0.030 Uiso 1 1 calc R . .
H10B H 0.0286 0.9156 0.2007 0.030 Uiso 1 1 calc R . .
H10C H 0.0379 0.7685 0.1614 0.030 Uiso 1 1 calc R . .
N5 N 0.26698(16) 0.5269(3) 0.44162(15) 0.0130(6) Uani 1 1 d . . .
N6 N 0.29926(15) 0.5747(3) 0.38652(15) 0.0124(6) Uani 1 1 d . . .
C11 C 0.3065(2) 0.4892(4) 0.58377(19) 0.0219(8) Uani 1 1 d . . .
H11A H 0.2738 0.4026 0.5749 0.033 Uiso 1 1 calc R . .
H11B H 0.2759 0.5651 0.5988 0.033 Uiso 1 1 calc R . .
H11C H 0.3582 0.4733 0.6249 0.033 Uiso 1 1 calc R . .
C12 C 0.3244(2) 0.5298(3) 0.51153(19) 0.0167(8) Uani 1 1 d . . .
C13 C 0.3958(2) 0.5789(3) 0.50179(19) 0.0176(7) Uani 1 1 d . . .
H13A H 0.4471 0.5903 0.5405 0.021 Uiso 1 1 calc R . .
C14 C 0.3779(2) 0.6085(3) 0.42380(19) 0.0155(7) Uani 1 1 d . . .
C15 C 0.43449(19) 0.6761(4) 0.38640(19) 0.0189(8) Uani 1 1 d . . .
H15A H 0.4322 0.6244 0.3394 0.028 Uiso 1 1 calc R . .
H15B H 0.4906 0.6739 0.4218 0.028 Uiso 1 1 calc R . .
H15C H 0.4178 0.7740 0.3735 0.028 Uiso 1 1 calc R . .
B1 B 0.1759(2) 0.4867(4) 0.4181(2) 0.0148(8) Uani 1 1 d . . .
H1 H 0.1597 0.4643 0.4647 0.018 Uiso 1 1 calc R . .
C16 C 0.28537(19) 0.5003(3) 0.18451(19) 0.0130(7) Uani 1 1 d . . .
C17 C 0.28846(18) 0.4978(3) 0.10522(18) 0.0122(7) Uani 1 1 d . . .
C18 C 0.25639(19) 0.6075(3) 0.05367(19) 0.0150(7) Uani 1 1 d . . .
H18A H 0.2284 0.6833 0.0684 0.018 Uiso 1 1 calc R . .
C19 C 0.2654(2) 0.6058(3) -0.01871(19) 0.0165(7) Uani 1 1 d . . .
H19A H 0.2445 0.6817 -0.0531 0.020 Uiso 1 1 calc R . .
C20 C 0.3043(2) 0.4952(4) -0.04157(19) 0.0186(8) Uani 1 1 d . . .
H20A H 0.3097 0.4944 -0.0917 0.022 Uiso 1 1 calc R . .
C21 C 0.33594(19) 0.3845(3) 0.00918(18) 0.0154(7) Uani 1 1 d . . .
H21A H 0.3625 0.3076 -0.0065 0.018 Uiso 1 1 calc R . .
C22 C 0.32863(19) 0.3865(3) 0.08225(19) 0.0147(7) Uani 1 1 d . . .
H22A H 0.3511 0.3118 0.1170 0.018 Uiso 1 1 calc R . .
C23 C 0.32653(19) 0.4522(3) 0.25287(18) 0.0136(7) Uani 1 1 d . . .
C24 C 0.39639(19) 0.3612(3) 0.29037(18) 0.0138(7) Uani 1 1 d . . .
C25 C 0.3898(2) 0.2665(3) 0.34634(18) 0.0167(7) Uani 1 1 d . . .
H25A H 0.3422 0.2668 0.3623 0.020 Uiso 1 1 calc R . .
C26 C 0.4526(2) 0.1718(4) 0.37878(19) 0.0206(8) Uani 1 1 d . . .
H26A H 0.4469 0.1046 0.4152 0.025 Uiso 1 1 calc R . .
C27 C 0.5231(2) 0.1749(4) 0.35840(19) 0.0204(8) Uani 1 1 d . . .
H27A H 0.5665 0.1112 0.3815 0.024 Uiso 1 1 calc R . .
C28 C 0.5309(2) 0.2709(4) 0.30410(19) 0.0187(8) Uani 1 1 d . . .
H28A H 0.5799 0.2736 0.2904 0.022 Uiso 1 1 calc R . .
C29 C 0.4680(2) 0.3622(3) 0.26993(19) 0.0169(7) Uani 1 1 d . . .
H29A H 0.4734 0.4265 0.2320 0.020 Uiso 1 1 calc R . .
C30 C 0.14506(19) 0.5655(3) 0.15970(19) 0.0143(7) Uani 1 1 d . . .
O1 O 0.09523(14) 0.5605(3) 0.10065(13) 0.0223(5) Uani 1 1 d . . .
C31 C 0.26312(19) 0.7745(3) 0.25592(18) 0.0152(7) Uani 1 1 d . . .
N7 N 0.28271(17) 0.8909(3) 0.25514(17) 0.0236(7) Uani 1 1 d . . .

loop_
_atom_site_aniso_label
_atom_site_aniso_U_11
_atom_site_aniso_U_22
_atom_site_aniso_U_33
_atom_site_aniso_U_23
_atom_site_aniso_U_13
_atom_site_aniso_U_12
W1 0.01012(7) 0.01410(6) 0.01061(7) 0.00016(6) 0.00419(5) 0.00085(6)
N1 0.0126(15) 0.0155(14) 0.0099(14) -0.0008(11) 0.0069(12) 0.0009(11)
N2 0.0110(15) 0.0192(14) 0.0096(14) 0.0007(11) 0.0049(12) 0.0012(11)
C1 0.0120(18) 0.0195(17) 0.0166(18) 0.0014(14) 0.0049(15) -0.0011(14)
C2 0.0076(17) 0.0178(16) 0.0137(18) 0.0036(13) 0.0010(14) 0.0012(13)
C3 0.0158(19) 0.0135(16) 0.0164(18) 0.0004(13) 0.0030(15) 0.0005(13)
C4 0.0087(17) 0.0172(16) 0.0129(18) -0.0025(13) 0.0016(14) 0.0032(13)
C5 0.023(2) 0.0184(17) 0.0153(18) -0.0051(14) 0.0075(16) -0.0007(15)
N3 0.0151(16) 0.0156(13) 0.0170(16) -0.0015(12) 0.0096(13) -0.0027(11)
N4 0.0137(15) 0.0184(14) 0.0130(15) 0.0001(11) 0.0054(12) 0.0002(12)
C6 0.023(2) 0.0265(19) 0.031(2) -0.0056(17) 0.0180(18) 0.0015(16)
C7 0.0126(18) 0.0192(17) 0.024(2) -0.0087(15) 0.0110(16) -0.0032(14)
C8 0.0104(18) 0.0181(17) 0.027(2) -0.0058(15) 0.0072(16) -0.0001(14)
C9 0.0086(17) 0.0129(16) 0.024(2) -0.0029(14) 0.0047(15) -0.0010(13)
C10 0.0143(19) 0.0171(17) 0.025(2) -0.0023(15) 0.0026(16) 0.0020(14)
N5 0.0148(15) 0.0154(14) 0.0104(14) 0.0001(11) 0.0061(12) -0.0006(11)
N6 0.0113(14) 0.0138(13) 0.0125(14) -0.0007(11) 0.0043(12) 0.0005(11)
C11 0.029(2) 0.0213(17) 0.0139(19) -0.0010(14) 0.0039(17) -0.0015(16)
C12 0.023(2) 0.0151(17) 0.0118(18) -0.0007(13) 0.0048(16) 0.0020(14)
C13 0.0173(19) 0.0183(17) 0.0147(18) -0.0009(14) 0.0012(15) 0.0013(14)
C14 0.0140(19) 0.0154(15) 0.0179(19) -0.0007(14) 0.0060(16) 0.0024(13)
C15 0.0147(19) 0.0252(18) 0.0166(19) -0.0007(15) 0.0047(15) -0.0003(15)
B1 0.018(2) 0.0162(18) 0.013(2) 0.0001(15) 0.0092(18) -0.0027(16)
C16 0.0122(18) 0.0144(15) 0.0144(18) 0.0010(13) 0.0069(15) -0.0016(13)
C17 0.0078(17) 0.0179(15) 0.0129(17) -0.0008(13) 0.0059(14) -0.0054(13)
C18 0.0115(18) 0.0154(15) 0.0188(19) -0.0015(14) 0.0055(15) -0.0015(13)
C19 0.0156(19) 0.0206(17) 0.0120(18) 0.0029(13) 0.0022(15) -0.0049(14)
C20 0.0157(19) 0.0292(18) 0.0118(18) -0.0030(15) 0.0059(15) -0.0045(15)
C21 0.0145(18) 0.0197(16) 0.0147(18) -0.0076(14) 0.0085(15) -0.0004(14)
C22 0.0126(18) 0.0170(15) 0.0141(18) 0.0015(13) 0.0037(15) -0.0009(13)
C23 0.0109(17) 0.0161(16) 0.0159(17) -0.0049(14) 0.0071(14) -0.0051(14)
C24 0.0134(18) 0.0172(16) 0.0093(17) -0.0034(13) 0.0015(14) 0.0019(13)
C25 0.0128(18) 0.0226(17) 0.0162(18) 0.0022(14) 0.0068(15) 0.0008(14)
C26 0.017(2) 0.0246(18) 0.020(2) 0.0064(15) 0.0058(16) 0.0015(15)
C27 0.0151(19) 0.0222(18) 0.020(2) -0.0050(15) -0.0001(16) 0.0069(15)
C28 0.0126(19) 0.0273(19) 0.0168(19) -0.0047(15) 0.0054(16) 0.0038(15)
C29 0.0155(19) 0.0233(18) 0.0124(18) 0.0003(14) 0.0051(15) -0.0017(14)
C30 0.0139(18) 0.0175(15) 0.0156(18) 0.0022(15) 0.0104(15) 0.0035(15)
O1 0.0174(13) 0.0307(13) 0.0175(13) 0.0016(12) 0.0037(11) 0.0051(11)
C31 0.0105(18) 0.0221(18) 0.0128(18) 0.0026(14) 0.0033(14) 0.0051(14)
N7 0.0216(18) 0.0240(16) 0.0274(19) 0.0041(13) 0.0110(15) 0.0013(13)

loop_
_atom_type_symbol
_atom_type_description
_atom_type_scat_dispersion_real
_atom_type_scat_dispersion_imag
_atom_type_scat_source
C C 0.0033 0.0016 'International Tables Vol C Tables 4.2.6.8 and 6.1.1.4'
H H 0.0000 0.0000 'International Tables Vol C Tables 4.2.6.8 and 6.1.1.4'
B B 0.0013 0.0007 'International Tables Vol C Tables 4.2.6.8 and 6.1.1.4'
N N 0.0061 0.0033 'International Tables Vol C Tables 4.2.6.8 and 6.1.1.4'
O O 0.0106 0.0060 'International Tables Vol C Tables 4.2.6.8 and 6.1.1.4'
W W -0.8490 6.8722 'International Tables Vol C Tables 4.2.6.8 and 6.1.1.4'

loop_
_geom_angle_atom_site_label_1
_geom_angle_atom_site_label_2
_geom_angle_atom_site_label_3
_geom_angle
_geom_angle_site_symmetry_1
_geom_angle_site_symmetry_3
_geom_angle_publ_flag
C30 W1 C23 107.94(13) . . ?
C30 W1 C16 73.01(13) . . ?
C23 W1 C16 37.64(12) . . ?
C30 W1 C31 93.37(13) . . ?
C23 W1 C31 102.94(12) . . ?
C16 W1 C31 91.48(12) . . ?
C30 W1 N2 93.39(11) . . ?
C23 W1 N2 90.30(11) . . ?
C16 W1 N2 105.96(11) . . ?
C31 W1 N2 162.47(11) . . ?
C30 W1 N4 85.48(11) . . ?
C23 W1 N4 164.30(11) . . ?
C16 W1 N4 157.71(11) . . ?
C31 W1 N4 83.86(11) . . ?
N2 W1 N4 80.57(9) . . ?
C30 W1 N6 166.94(11) . . ?
C23 W1 N6 84.94(11) . . ?
C16 W1 N6 120.01(11) . . ?
C31 W1 N6 85.63(11) . . ?
N2 W1 N6 84.15(9) . . ?
N4 W1 N6 81.46(9) . . ?
C2 N1 N2 110.1(2) . . ?
C2 N1 B1 130.3(3) . . ?
N2 N1 B1 119.5(2) . . ?
C4 N2 N1 106.2(2) . . ?
C4 N2 W1 132.1(2) . . ?
N1 N2 W1 121.48(18) . . ?
N1 C2 C3 107.7(3) . . ?
N1 C2 C1 123.7(3) . . ?
C3 C2 C1 128.6(3) . . ?
C2 C3 C4 106.3(3) . . ?
N2 C4 C3 109.7(3) . . ?
N2 C4 C5 122.5(3) . . ?
C3 C4 C5 127.8(3) . . ?
C7 N3 N4 109.1(3) . . ?
C7 N3 B1 130.6(3) . . ?
N4 N3 B1 120.3(3) . . ?
C9 N4 N3 106.9(3) . . ?
C9 N4 W1 132.8(2) . . ?
N3 N4 W1 119.89(19) . . ?
N3 C7 C8 108.2(3) . . ?
N3 C7 C6 123.0(3) . . ?
C8 C7 C6 128.9(3) . . ?
C7 C8 C9 106.9(3) . . ?
N4 C9 C8 108.9(3) . . ?
N4 C9 C10 124.3(3) . . ?
C8 C9 C10 126.7(3) . . ?
C12 N5 N6 110.3(3) . . ?
C12 N5 B1 130.5(3) . . ?
N6 N5 B1 119.0(2) . . ?
C14 N6 N5 106.1(2) . . ?
C14 N6 W1 132.4(2) . . ?
N5 N6 W1 120.99(19) . . ?
N5 C12 C13 107.5(3) . . ?
N5 C12 C11 122.8(3) . . ?
C13 C12 C11 129.6(3) . . ?
C12 C13 C14 106.4(3) . . ?
N6 C14 C13 109.7(3) . . ?
N6 C14 C15 124.1(3) . . ?
C13 C14 C15 126.1(3) . . ?
N1 B1 N5 108.8(3) . . ?
N1 B1 N3 108.9(3) . . ?
N5 B1 N3 108.9(3) . . ?
C23 C16 C17 139.7(3) . . ?
C23 C16 W1 70.5(2) . . ?
C17 C16 W1 149.8(2) . . ?
C22 C17 C18 119.2(3) . . ?
C22 C17 C16 118.9(3) . . ?
C18 C17 C16 121.9(3) . . ?
C19 C18 C17 120.1(3) . . ?
C20 C19 C18 120.7(3) . . ?
C19 C20 C21 119.7(3) . . ?
C22 C21 C20 120.0(3) . . ?
C21 C22 C17 120.3(3) . . ?
C16 C23 C24 140.5(3) . . ?
C16 C23 W1 71.9(2) . . ?
C24 C23 W1 147.3(2) . . ?
C29 C24 C25 118.9(3) . . ?
C29 C24 C23 122.2(3) . . ?
C25 C24 C23 118.8(3) . . ?
C26 C25 C24 120.1(3) . . ?
C27 C26 C25 120.2(3) . . ?
C26 C27 C28 119.9(3) . . ?
C29 C28 C27 120.3(3) . . ?
C28 C29 C24 120.5(3) . . ?
O1 C30 W1 176.0(3) . . ?
N7 C31 W1 177.8(3) . . ?

loop_
_geom_bond_atom_site_label_1
_geom_bond_atom_site_label_2
_geom_bond_distance
_geom_bond_site_symmetry_2
_geom_bond_publ_flag
W1 C30 1.973(3) . ?
W1 C23 2.027(3) . ?
W1 C16 2.043(3) . ?
W1 C31 2.129(3) . ?
W1 N2 2.191(3) . ?
W1 N4 2.220(3) . ?
W1 N6 2.228(3) . ?
N1 C2 1.341(4) . ?
N1 N2 1.384(3) . ?
N1 B1 1.535(4) . ?
N2 C4 1.342(4) . ?
C1 C2 1.493(4) . ?
C2 C3 1.380(4) . ?
C3 C4 1.392(4) . ?
C4 C5 1.500(4) . ?
N3 C7 1.350(4) . ?
N3 N4 1.380(3) . ?
N3 B1 1.545(4) . ?
N4 C9 1.351(4) . ?
C6 C7 1.494(4) . ?
C7 C8 1.370(5) . ?
C8 C9 1.386(4) . ?
C9 C10 1.494(4) . ?
N5 C12 1.351(4) . ?
N5 N6 1.371(3) . ?
N5 B1 1.536(4) . ?
N6 C14 1.349(4) . ?
C11 C12 1.499(5) . ?
C12 C13 1.374(5) . ?
C13 C14 1.393(4) . ?
C14 C15 1.496(4) . ?
C16 C23 1.313(4) . ?
C16 C17 1.470(4) . ?
C17 C22 1.396(4) . ?
C17 C18 1.397(4) . ?
C18 C19 1.381(4) . ?
C19 C20 1.378(5) . ?
C20 C21 1.396(5) . ?
C21 C22 1.383(4) . ?
C23 C24 1.464(4) . ?
C24 C29 1.393(4) . ?
C24 C25 1.394(4) . ?
C25 C26 1.388(4) . ?
C26 C27 1.374(4) . ?
C27 C28 1.385(5) . ?
C28 C29 1.373(4) . ?
C30 O1 1.152(4) . ?
C31 N7 1.156(4) . ?
